data_2102314
loop_
_publ_author_name
'Marsh, Richard E.'

_publ_section_title
;
 Space group <i>Cc</i>: an update
;
_journal_issue 2
_journal_name_full 'Acta Crystallographica Section B'
_journal_page_first 252
_journal_page_last 253
_journal_paper_doi 10.1107/S0108768104003878
_journal_volume 60
_journal_year 2004
_chemical_formula_moiety 'C12 H14 N2 S6 Zn'
_chemical_formula_sum 'C12 H14 N2 S6 Zn'
_space_group_crystal_system monoclinic
_space_group_IT_number 15
_space_group_name_Hall '-C 2yc'
_space_group_name_H-M_alt 'C 1 2/c 1'
_audit_creation_method CRYM
_cell_angle_alpha 90
_cell_angle_beta 94.60
_cell_angle_gamma 90
_cell_formula_units_Z 4
_cell_length_a 7.5100
_cell_length_b 17.2950
_cell_length_c 13.6850
_cell_volume 1771.757
_cod_data_source_file bk0142.cif
_cod_data_source_block BETMES01
_cod_depositor_comments
;
 Updating space group information and adding the symmetry operation list.

 Antanas Vaitkus,
 2018-06-14

 Marking attached hydrogen atoms.

 Antanas Vaitkus,
 2017-11-30

 Adding the _cell_formula_units_Z data item.

 Antanas Vaitkus,
 2017-08-05

  Added moiety chemical formula from Marsh (2004) paper.
  The summary chemical formula is calculated from moiety formula using
  AdHocParser
  (svn://www.crystallography.net/cod-tools/trunk/Formulae/AdHocParser.yp,
  revision 1441.)

  Andrius Merkys
  2013-11-11
;
_cod_original_sg_symbol_H-M C2/c
_cod_database_code 2102314

loop_
_space_group_symop_id
_space_group_symop_operation_xyz
1 x,y,z
2 -x,y,-z+1/2
3 -x,-y,-z
4 x,-y,z+1/2
5 x+1/2,y+1/2,z
6 -x+1/2,y+1/2,-z+1/2
7 -x+1/2,-y+1/2,-z
8 x+1/2,-y+1/2,z+1/2

loop_
_atom_site_label
_atom_site_type_symbol
_atom_site_fract_x
_atom_site_fract_y
_atom_site_fract_z
_atom_site_attached_hydrogens
Zn1 Zn 0.00000 0.25252 0.25000 0
S1 S -0.20735 0.31535 0.14570 0
S2 S -0.27915 0.41445 0.21375 0
S3 S -0.09255 0.49660 0.19085 0
N1 N -0.13150 0.18515 0.34980 0
C1 C -0.04950 0.13400 0.41020 0
C2 C -0.13100 0.10350 0.49060 1
C3 C -0.30350 0.12730 0.50435 1
C4 C -0.39050 0.18100 0.44020 1
C5 C -0.29850 0.20845 0.36325 1
C6 C 0.13550 0.10780 0.39055 3
